data_4100716
loop_
_publ_author_name
'Emmanuel Terazzi'
'Stephane Torelli'
'Jean-Pierre Rivera'
'Jean-Marc Benech'
'Gerald Bernardinelli'
'Cyril Bourgogne'
'Bertrand Donnio'
'Daniel Guillon'
'Daniel Imbert'
'Jean-Claude Bunzli'
'Andre Pinto'
'Damien Jeannerat'
'Claude Piguet'

_publ_section_title
;
Molecular Control of Macroscopic Cubic, Columnar and Lamellar
Organizations in Luminescent Lanthanide-containing Thermotropic
Liquid Crystals.
;
_journal_name_full 'Journal of the American Chemical Society'
_journal_paper_doi 10.1021/ja0446101
_journal_year 2005
_chemical_formula_sum 'C69 H71 B Co N3 O P3 Si'
_chemical_formula_weight 1149.03
_chemical_name_common '[PhBP3]CoO(4-NMe2-Ph)3'
_space_group_IT_number 2
_symmetry_cell_setting triclinic
_symmetry_space_group_name_Hall '-P 1'
_symmetry_space_group_name_H-M 'P -1'
_cell_angle_alpha 80.696(2)
_cell_angle_beta 75.993(2)
_cell_angle_gamma 72.962(1)
_cell_formula_units_Z 2
_cell_length_a 12.1092(11)
_cell_length_b 12.3919(11)
_cell_length_c 21.3227(19)
_cell_measurement_temperature 100
_cell_volume 2954.0(5)
_diffrn_ambient_temperature 100
_exptl_crystal_density_diffrn 1.292
_cod_depositor_comments
;
The following automatic conversions were performed:
'_symmetry_cell_setting' value 'Triclinic' changed to 'triclinic'
according to '/home/saulius/struct/CIF-dictionaries/cif_core.dic'
dictionary named 'cif_core.dic' version 2.4.1 from 2010-06-29.

Automatic conversion script
Id: cif_fix_enum 1527 2010-12-29 10:47:43Z saulius 
;
_cod_database_code 4100716

loop_
_symmetry_equiv_pos_as_xyz
'x, y, z'
'-x, -y, -z'

loop_
_atom_site_label
_atom_site_type_symbol
_atom_site_fract_x
_atom_site_fract_y
_atom_site_fract_z
_atom_site_U_iso_or_equiv
_atom_site_adp_type
_atom_site_occupancy
_atom_site_symmetry_multiplicity
_atom_site_calc_flag
_atom_site_refinement_flags
_atom_site_disorder_assembly
_atom_site_disorder_group
Co Co 0.47089(3) 0.18538(2) 0.253412(14) 0.01933(8) Uani 1 1 d . . .
O O 0.59602(12) 0.08539(11) 0.28105(7) 0.0228(4) Uani 1 1 d . . .
P1 P 0.45970(5) 0.18769(5) 0.14870(3) 0.02401(15) Uani 1 1 d . . .
P2 P 0.28848(5) 0.18655(5) 0.28463(3) 0.01908(14) Uani 1 1 d . . .
P3 P 0.41062(5) 0.37036(5) 0.25402(3) 0.02170(14) Uani 1 1 d . . .
Si Si 0.72515(5) 0.01876(5) 0.29559(3) 0.02087(15) Uani 1 1 d . . .
B B 0.2412(2) 0.3629(2) 0.17969(12) 0.0235(6) Uani 1 1 d . . .
N1 N 1.10368(19) 0.03800(18) 0.04812(10) 0.0457(6) Uani 1 1 d . . .
N2 N 0.75145(16) -0.47958(15) 0.38969(9) 0.0269(5) Uani 1 1 d . . .
N3 N 0.78926(15) 0.20629(15) 0.52985(8) 0.0243(5) Uani 1 1 d . . .
C4 C -0.0643(2) 0.5862(2) 0.09752(11) 0.0352(6) Uani 1 1 d . . .
H4 H -0.1296 0.6329 0.0801 0.042 Uiso 1 1 calc R . .
C5 C -0.0154(2) 0.4769(2) 0.08232(12) 0.0390(7) Uani 1 1 d . . .
H5 H -0.0472 0.4467 0.0546 0.047 Uiso 1 1 calc R . .
C6 C 0.0811(2) 0.4100(2) 0.10752(12) 0.0366(7) Uani 1 1 d . . .
H6 H 0.1142 0.3346 0.0959 0.044 Uiso 1 1 calc R . .
C1 C 0.13178(19) 0.44776(18) 0.14889(10) 0.0222(5) Uani 1 1 d . . .
C2 C 0.0774(2) 0.5589(2) 0.16344(12) 0.0353(6) Uani 1 1 d . . .
H2 H 0.1069 0.5894 0.1921 0.042 Uiso 1 1 calc R . .
C3 C -0.0179(2) 0.6272(2) 0.13807(13) 0.0388(7) Uani 1 1 d . . .
H3 H -0.0511 0.7030 0.1490 0.047 Uiso 1 1 calc R . .
C7 C 0.31562(18) 0.25982(18) 0.13237(10) 0.0227(5) Uani 1 1 d . . .
H7A H 0.3245 0.2924 0.0864 0.027 Uiso 1 1 calc R . .
H7B H 0.2692 0.2038 0.1383 0.027 Uiso 1 1 calc R . .
C8 C 0.18244(18) 0.30191(17) 0.25075(10) 0.0203(5) Uani 1 1 d . . .
H8A H 0.1181 0.2730 0.2446 0.024 Uiso 1 1 calc R . .
H8B H 0.1473 0.3599 0.2820 0.024 Uiso 1 1 calc R . .
C9 C 0.33135(19) 0.43528(18) 0.19029(10) 0.0238(5) Uani 1 1 d . . .
H9A H 0.2842 0.5127 0.2005 0.029 Uiso 1 1 calc R . .
H9B H 0.3889 0.4424 0.1491 0.029 Uiso 1 1 calc R . .
C10 C 0.5637(2) 0.25841(18) 0.09219(11) 0.0264(6) Uani 1 1 d . . .
C11 C 0.6676(2) 0.2557(2) 0.10966(12) 0.0392(7) Uani 1 1 d . . .
H11 H 0.6841 0.2155 0.1497 0.047 Uiso 1 1 calc R . .
C12 C 0.7476(2) 0.3100(2) 0.07016(13) 0.0482(8) Uani 1 1 d . . .
H12 H 0.8177 0.3079 0.0835 0.058 Uiso 1 1 calc R . .
C13 C 0.7262(2) 0.3673(2) 0.01137(14) 0.0461(7) Uani 1 1 d . . .
H13 H 0.7813 0.4045 -0.0159 0.055 Uiso 1 1 calc R . .
C14 C 0.6236(2) 0.3701(2) -0.00741(12) 0.0437(7) Uani 1 1 d . . .
H14 H 0.6087 0.4085 -0.0481 0.052 Uiso 1 1 calc R . .
C15 C 0.5425(2) 0.3169(2) 0.03308(11) 0.0358(6) Uani 1 1 d . . .
H15 H 0.4715 0.3206 0.0202 0.043 Uiso 1 1 calc R . .
C16 C 0.5039(2) 0.04535(18) 0.12153(10) 0.0240(5) Uani 1 1 d . . .
C17 C 0.6050(2) -0.03018(18) 0.13793(10) 0.0256(6) Uani 1 1 d . . .
H17 H 0.6512 -0.0056 0.1601 0.031 Uiso 1 1 calc R . .
C18 C 0.6392(2) -0.14080(19) 0.12235(11) 0.0288(6) Uani 1 1 d . . .
H18 H 0.7088 -0.1916 0.1336 0.035 Uiso 1 1 calc R . .
C19 C 0.5724(2) -0.1779(2) 0.09037(11) 0.0333(6) Uani 1 1 d . . .
H19 H 0.5959 -0.2540 0.0797 0.040 Uiso 1 1 calc R . .
C20 C 0.4726(2) -0.1047(2) 0.07425(12) 0.0427(7) Uani 1 1 d . . .
H20 H 0.4262 -0.1300 0.0525 0.051 Uiso 1 1 calc R . .
C21 C 0.4385(2) 0.0067(2) 0.08951(11) 0.0393(7) Uani 1 1 d . . .
H21 H 0.3692 0.0572 0.0778 0.047 Uiso 1 1 calc R . .
C22 C 0.27448(19) 0.05198(18) 0.26703(10) 0.0203(5) Uani 1 1 d . . .
C23 C 0.3708(2) -0.04299(18) 0.26793(10) 0.0235(5) Uani 1 1 d . . .
H23 H 0.4421 -0.0358 0.2758 0.028 Uiso 1 1 calc R . .
C24 C 0.3633(2) -0.14798(19) 0.25738(11) 0.0300(6) Uani 1 1 d . . .
H24 H 0.4289 -0.2124 0.2587 0.036 Uiso 1 1 calc R . .
C25 C 0.2606(2) -0.1589(2) 0.24499(11) 0.0315(6) Uani 1 1 d . . .
H25 H 0.2559 -0.2308 0.2375 0.038 Uiso 1 1 calc R . .
C26 C 0.1652(2) -0.0661(2) 0.24350(11) 0.0311(6) Uani 1 1 d . . .
H26 H 0.0947 -0.0736 0.2347 0.037 Uiso 1 1 calc R . .
C27 C 0.1719(2) 0.03933(19) 0.25485(10) 0.0268(6) Uani 1 1 d . . .
H27 H 0.1054 0.1031 0.2542 0.032 Uiso 1 1 calc R . .
C28 C 0.24897(19) 0.17773(17) 0.37308(10) 0.0178(5) Uani 1 1 d . . .
C29 C 0.3336(2) 0.11448(17) 0.40844(10) 0.0228(5) Uani 1 1 d . . .
H29 H 0.4089 0.0742 0.3864 0.027 Uiso 1 1 calc R . .
C30 C 0.3083(2) 0.11015(18) 0.47550(11) 0.0266(6) Uani 1 1 d . . .
H30 H 0.3659 0.0664 0.4994 0.032 Uiso 1 1 calc R . .
C31 C 0.1995(2) 0.16922(19) 0.50772(11) 0.0312(6) Uani 1 1 d . . .
H31 H 0.1827 0.1668 0.5537 0.037 Uiso 1 1 calc R . .
C32 C 0.1155(2) 0.23145(19) 0.47347(11) 0.0305(6) Uani 1 1 d . . .
H32 H 0.0405 0.2715 0.4959 0.037 Uiso 1 1 calc R . .
C33 C 0.1395(2) 0.23616(18) 0.40632(11) 0.0251(6) Uani 1 1 d . . .
H33 H 0.0810 0.2795 0.3829 0.030 Uiso 1 1 calc R . .
C34 C 0.32110(19) 0.42961(18) 0.32917(10) 0.0214(5) Uani 1 1 d . . .
C35 C 0.3613(2) 0.38608(18) 0.38656(11) 0.0263(6) Uani 1 1 d . . .
H35 H 0.4341 0.3294 0.3850 0.032 Uiso 1 1 calc R . .
C36 C 0.2978(2) 0.4236(2) 0.44530(11) 0.0327(6) Uani 1 1 d . . .
H36 H 0.3264 0.3924 0.4839 0.039 Uiso 1 1 calc R . .
C37 C 0.1921(2) 0.5068(2) 0.44828(12) 0.0356(6) Uani 1 1 d . . .
H37 H 0.1480 0.5327 0.4889 0.043 Uiso 1 1 calc R . .
C38 C 0.1510(2) 0.5518(2) 0.39243(12) 0.0337(6) Uani 1 1 d . . .
H38 H 0.0786 0.6092 0.3944 0.040 Uiso 1 1 calc R . .
C39 C 0.2150(2) 0.51382(19) 0.33307(11) 0.0273(6) Uani 1 1 d . . .
H39 H 0.1861 0.5457 0.2947 0.033 Uiso 1 1 calc R . .
C40 C 0.5384(2) 0.42674(19) 0.24314(10) 0.0243(5) Uani 1 1 d . . .
C41 C 0.6411(2) 0.3586(2) 0.26019(12) 0.0370(7) Uani 1 1 d . . .
H41 H 0.6462 0.2813 0.2758 0.044 Uiso 1 1 calc R . .
C42 C 0.7369(2) 0.4010(2) 0.25493(13) 0.0452(7) Uani 1 1 d . . .
H42 H 0.8073 0.3527 0.2666 0.054 Uiso 1 1 calc R . .
C43 C 0.7309(2) 0.5128(2) 0.23286(12) 0.0388(7) Uani 1 1 d . . .
H43 H 0.7968 0.5420 0.2289 0.047 Uiso 1 1 calc R . .
C44 C 0.6287(3) 0.5813(2) 0.21667(13) 0.0504(8) Uani 1 1 d . . .
H44 H 0.6234 0.6590 0.2021 0.060 Uiso 1 1 calc R . .
C45 C 0.5327(2) 0.5388(2) 0.22125(13) 0.0455(7) Uani 1 1 d . . .
H45 H 0.4627 0.5872 0.2092 0.055 Uiso 1 1 calc R . .
C46 C 0.84547(19) 0.02327(18) 0.22201(10) 0.0224(5) Uani 1 1 d . . .
C47 C 0.8872(2) -0.06233(19) 0.18007(11) 0.0272(6) Uani 1 1 d . . .
H47 H 0.8553 -0.1261 0.1908 0.033 Uiso 1 1 calc R . .
C48 C 0.9718(2) -0.0592(2) 0.12420(11) 0.0324(6) Uani 1 1 d . . .
H48 H 0.9983 -0.1212 0.0984 0.039 Uiso 1 1 calc R . .
C49 C 1.0192(2) 0.0333(2) 0.10494(11) 0.0311(6) Uani 1 1 d . . .
C50 C 0.9781(2) 0.1215(2) 0.14517(11) 0.0302(6) Uani 1 1 d . . .
H50 H 1.0078 0.1866 0.1335 0.036 Uiso 1 1 calc R . .
C51 C 0.89446(19) 0.11470(19) 0.20201(11) 0.0271(6) Uani 1 1 d . . .
H51 H 0.8694 0.1755 0.2286 0.032 Uiso 1 1 calc R . .
C52 C 1.1647(2) -0.0623(2) 0.01573(12) 0.0424(7) Uani 1 1 d . . .
H52A H 1.1990 -0.1227 0.0467 0.064 Uiso 1 1 calc R . .
H52B H 1.2277 -0.0459 -0.0199 0.064 Uiso 1 1 calc R . .
H52C H 1.1090 -0.0866 -0.0017 0.064 Uiso 1 1 calc R . .
C53 C 1.1345(2) 0.1412(2) 0.02350(12) 0.0479(8) Uani 1 1 d . . .
H53A H 1.0625 0.2039 0.0251 0.072 Uiso 1 1 calc R . .
H53B H 1.1781 0.1361 -0.0215 0.072 Uiso 1 1 calc R . .
H53C H 1.1839 0.1549 0.0500 0.072 Uiso 1 1 calc R . .
C54 C 0.73355(19) -0.13375(18) 0.32292(10) 0.0204(5) Uani 1 1 d . . .
C55 C 0.63381(19) -0.17160(18) 0.35254(10) 0.0237(5) Uani 1 1 d . . .
H55 H 0.5589 -0.1176 0.3578 0.028 Uiso 1 1 calc R . .
C56 C 0.63827(19) -0.28398(18) 0.37465(10) 0.0242(5) Uani 1 1 d . . .
H56 H 0.5674 -0.3048 0.3945 0.029 Uiso 1 1 calc R . .
C57 C 0.74647(19) -0.36714(18) 0.36794(10) 0.0211(5) Uani 1 1 d . . .
C58 C 0.84801(19) -0.33135(18) 0.33896(10) 0.0223(5) Uani 1 1 d . . .
H58 H 0.9230 -0.3852 0.3339 0.027 Uiso 1 1 calc R . .
C59 C 0.84059(19) -0.21862(18) 0.31761(10) 0.0228(5) Uani 1 1 d . . .
H59 H 0.9116 -0.1975 0.2984 0.027 Uiso 1 1 calc R . .
C60 C 0.6439(2) -0.51614(19) 0.40900(11) 0.0331(6) Uani 1 1 d . . .
H60A H 0.5971 -0.4842 0.4493 0.050 Uiso 1 1 calc R . .
H60B H 0.6637 -0.5991 0.4160 0.050 Uiso 1 1 calc R . .
H60C H 0.5981 -0.4899 0.3747 0.050 Uiso 1 1 calc R . .
C61 C 0.8644(2) -0.56395(18) 0.37945(12) 0.0328(6) Uani 1 1 d . . .
H61A H 0.8951 -0.5691 0.3328 0.049 Uiso 1 1 calc R . .
H61B H 0.8544 -0.6378 0.4006 0.049 Uiso 1 1 calc R . .
H61C H 0.9202 -0.5419 0.3981 0.049 Uiso 1 1 calc R . .
C62 C 0.74928(19) 0.08512(17) 0.36266(10) 0.0202(5) Uani 1 1 d . . .
C63 C 0.65257(19) 0.13877(17) 0.40794(10) 0.0210(5) Uani 1 1 d . . .
H63 H 0.5757 0.1489 0.4006 0.025 Uiso 1 1 calc R . .
C64 C 0.66264(19) 0.17782(17) 0.46280(10) 0.0205(5) Uani 1 1 d . . .
H64 H 0.5936 0.2131 0.4921 0.025 Uiso 1 1 calc R . .
C65 C 0.77397(19) 0.16569(17) 0.47542(10) 0.0203(5) Uani 1 1 d . . .
C66 C 0.87222(19) 0.11485(17) 0.42977(10) 0.0225(5) Uani 1 1 d . . .
H66 H 0.9492 0.1072 0.4361 0.027 Uiso 1 1 calc R . .
C67 C 0.85933(19) 0.07550(17) 0.37560(10) 0.0227(5) Uani 1 1 d . . .
H67 H 0.9282 0.0405 0.3460 0.027 Uiso 1 1 calc R . .
C68 C 0.68245(19) 0.26096(19) 0.57355(11) 0.0298(6) Uani 1 1 d . . .
H68A H 0.6347 0.3238 0.5492 0.045 Uiso 1 1 calc R . .
H68B H 0.7034 0.2902 0.6079 0.045 Uiso 1 1 calc R . .
H68C H 0.6370 0.2058 0.5931 0.045 Uiso 1 1 calc R . .
C69 C 0.8736(2) 0.1275(2) 0.56599(11) 0.0321(6) Uani 1 1 d . . .
H69A H 0.8415 0.0641 0.5880 0.048 Uiso 1 1 calc R . .
H69B H 0.8876 0.1672 0.5983 0.048 Uiso 1 1 calc R . .
H69C H 0.9482 0.0986 0.5359 0.048 Uiso 1 1 calc R . .

loop_
_atom_site_aniso_label
_atom_site_aniso_U_11
_atom_site_aniso_U_22
_atom_site_aniso_U_33
_atom_site_aniso_U_23
_atom_site_aniso_U_13
_atom_site_aniso_U_12
Co 0.02112(18) 0.01703(17) 0.01818(17) -0.00093(13) -0.00280(14) -0.00399(14)
O 0.0270(9) 0.0195(8) 0.0220(9) 0.0009(7) -0.0066(7) -0.0066(7)
P1 0.0281(4) 0.0211(3) 0.0188(3) -0.0025(3) -0.0042(3) -0.0006(3)
P2 0.0213(3) 0.0174(3) 0.0177(3) -0.0003(3) -0.0035(3) -0.0048(3)
P3 0.0245(4) 0.0174(3) 0.0229(3) -0.0017(3) -0.0035(3) -0.0062(3)
Si 0.0225(4) 0.0186(4) 0.0210(4) 0.0002(3) -0.0041(3) -0.0060(3)
B 0.0264(16) 0.0189(15) 0.0233(15) -0.0022(12) -0.0060(13) -0.0024(12)
N1 0.0560(16) 0.0402(14) 0.0346(13) -0.0085(11) 0.0161(12) -0.0217(12)
N2 0.0243(12) 0.0169(11) 0.0350(12) 0.0009(9) 0.0005(9) -0.0056(9)
N3 0.0206(11) 0.0280(11) 0.0237(11) -0.0040(9) -0.0034(9) -0.0060(9)
C4 0.0283(15) 0.0341(16) 0.0351(16) 0.0072(13) -0.0089(12) 0.0004(13)
C5 0.0358(17) 0.0450(18) 0.0395(16) -0.0045(14) -0.0151(13) -0.0095(14)
C6 0.0408(17) 0.0259(15) 0.0407(16) -0.0036(12) -0.0136(14) -0.0008(13)
C1 0.0279(14) 0.0193(13) 0.0170(12) 0.0023(10) -0.0028(10) -0.0064(11)
C2 0.0358(16) 0.0311(15) 0.0406(16) -0.0098(12) -0.0140(13) -0.0028(13)
C3 0.0362(17) 0.0216(14) 0.0544(18) -0.0047(13) -0.0093(14) -0.0012(12)
C7 0.0285(14) 0.0208(13) 0.0172(12) 0.0011(10) -0.0054(10) -0.0052(11)
C8 0.0211(13) 0.0163(12) 0.0225(13) -0.0040(10) -0.0063(10) -0.0009(10)
C9 0.0267(14) 0.0180(12) 0.0226(13) -0.0005(10) -0.0020(11) -0.0031(10)
C10 0.0325(15) 0.0182(13) 0.0232(13) -0.0039(10) -0.0019(11) -0.0010(11)
C11 0.0392(17) 0.0407(17) 0.0360(16) 0.0063(13) -0.0102(14) -0.0117(14)
C12 0.0419(18) 0.0516(19) 0.0516(19) 0.0077(15) -0.0101(15) -0.0196(15)
C13 0.0424(19) 0.0367(17) 0.0505(19) 0.0045(14) 0.0048(15) -0.0136(14)
C14 0.054(2) 0.0379(17) 0.0289(15) 0.0059(13) -0.0005(14) -0.0074(15)
C15 0.0366(16) 0.0337(16) 0.0317(15) -0.0032(13) -0.0052(13) -0.0026(13)
C16 0.0315(15) 0.0217(13) 0.0147(12) -0.0023(10) 0.0005(11) -0.0048(11)
C17 0.0246(14) 0.0237(14) 0.0268(14) -0.0053(11) 0.0009(11) -0.0073(11)
C18 0.0254(14) 0.0246(14) 0.0285(14) 0.0013(11) 0.0020(11) -0.0029(11)
C19 0.0437(17) 0.0224(14) 0.0299(15) -0.0070(11) -0.0048(13) -0.0030(13)
C20 0.0570(19) 0.0326(16) 0.0428(17) -0.0153(13) -0.0255(15) 0.0004(14)
C21 0.0527(18) 0.0292(15) 0.0339(15) -0.0077(12) -0.0222(14) 0.0054(13)
C22 0.0254(14) 0.0199(13) 0.0151(12) -0.0001(10) -0.0033(10) -0.0065(11)
C23 0.0251(14) 0.0217(13) 0.0231(13) 0.0010(10) -0.0066(11) -0.0056(11)
C24 0.0361(16) 0.0200(14) 0.0293(14) -0.0011(11) -0.0040(12) -0.0031(12)
C25 0.0432(17) 0.0205(14) 0.0334(15) -0.0053(11) -0.0061(13) -0.0122(13)
C26 0.0319(15) 0.0312(15) 0.0346(15) -0.0055(12) -0.0086(12) -0.0128(13)
C27 0.0263(14) 0.0251(14) 0.0276(14) -0.0014(11) -0.0053(11) -0.0053(11)
C28 0.0254(13) 0.0135(12) 0.0170(12) -0.0007(9) -0.0040(10) -0.0096(10)
C29 0.0274(14) 0.0188(13) 0.0227(13) 0.0007(10) -0.0055(11) -0.0078(11)
C30 0.0373(16) 0.0206(13) 0.0249(14) 0.0062(11) -0.0139(12) -0.0107(12)
C31 0.0542(18) 0.0253(14) 0.0145(13) 0.0014(11) -0.0017(13) -0.0171(13)
C32 0.0341(15) 0.0271(14) 0.0243(14) -0.0046(11) 0.0042(12) -0.0062(12)
C33 0.0252(14) 0.0241(13) 0.0243(14) 0.0001(11) -0.0049(11) -0.0055(11)
C34 0.0236(13) 0.0166(12) 0.0261(13) -0.0056(10) -0.0029(11) -0.0086(10)
C35 0.0339(15) 0.0189(13) 0.0270(14) 0.0001(11) -0.0083(12) -0.0081(11)
C36 0.0463(17) 0.0301(15) 0.0252(14) -0.0035(12) -0.0098(13) -0.0131(13)
C37 0.0432(17) 0.0352(16) 0.0303(15) -0.0152(12) -0.0008(13) -0.0124(14)
C38 0.0332(16) 0.0306(15) 0.0370(16) -0.0147(12) -0.0075(13) -0.0019(12)
C39 0.0327(15) 0.0252(14) 0.0276(14) -0.0059(11) -0.0100(12) -0.0083(12)
C40 0.0294(14) 0.0206(13) 0.0213(13) -0.0011(10) -0.0016(11) -0.0076(11)
C41 0.0405(17) 0.0210(14) 0.0566(18) -0.0059(13) -0.0194(14) -0.0102(13)
C42 0.0359(17) 0.0357(17) 0.071(2) -0.0211(15) -0.0178(15) -0.0057(14)
C43 0.0365(17) 0.0465(18) 0.0389(16) -0.0053(14) -0.0016(13) -0.0236(14)
C44 0.055(2) 0.0348(17) 0.068(2) 0.0218(15) -0.0224(17) -0.0285(16)
C45 0.0399(18) 0.0309(16) 0.068(2) 0.0124(14) -0.0201(15) -0.0147(14)
C46 0.0225(13) 0.0216(13) 0.0222(13) 0.0004(10) -0.0054(10) -0.0051(11)
C47 0.0301(15) 0.0277(14) 0.0270(14) -0.0020(11) -0.0058(12) -0.0130(12)
C48 0.0385(16) 0.0331(15) 0.0260(14) -0.0104(12) 0.0002(12) -0.0118(13)
C49 0.0330(15) 0.0333(15) 0.0233(14) -0.0037(12) 0.0013(12) -0.0087(12)
C50 0.0326(15) 0.0268(14) 0.0297(14) 0.0028(12) -0.0028(12) -0.0115(12)
C51 0.0285(14) 0.0244(14) 0.0274(14) -0.0025(11) -0.0045(12) -0.0066(11)
C52 0.0358(17) 0.0525(18) 0.0327(16) -0.0101(14) 0.0059(13) -0.0095(14)
C53 0.0470(18) 0.0546(19) 0.0386(17) -0.0070(14) 0.0120(14) -0.0238(15)
C54 0.0227(13) 0.0214(13) 0.0186(12) -0.0020(10) -0.0056(10) -0.0068(11)
C55 0.0188(13) 0.0221(13) 0.0264(13) -0.0017(11) -0.0034(11) -0.0013(11)
C56 0.0180(13) 0.0224(13) 0.0299(14) 0.0009(11) -0.0008(11) -0.0072(11)
C57 0.0241(14) 0.0172(13) 0.0199(12) -0.0019(10) -0.0022(10) -0.0042(11)
C58 0.0179(13) 0.0206(13) 0.0248(13) -0.0031(10) -0.0038(10) 0.0005(10)
C59 0.0197(13) 0.0255(14) 0.0236(13) -0.0025(11) -0.0019(10) -0.0090(11)
C60 0.0343(16) 0.0226(14) 0.0389(16) 0.0016(12) 0.0005(12) -0.0114(12)
C61 0.0325(15) 0.0183(13) 0.0420(16) 0.0004(11) -0.0065(12) -0.0011(12)
C62 0.0213(13) 0.0168(12) 0.0197(12) 0.0054(10) -0.0019(10) -0.0068(10)
C63 0.0188(13) 0.0175(12) 0.0269(13) 0.0042(10) -0.0065(11) -0.0069(10)
C64 0.0187(13) 0.0158(12) 0.0234(13) 0.0014(10) -0.0005(10) -0.0040(10)
C65 0.0250(14) 0.0126(12) 0.0242(13) 0.0020(10) -0.0069(11) -0.0069(10)
C66 0.0182(13) 0.0199(13) 0.0296(14) -0.0010(11) -0.0049(11) -0.0064(10)
C67 0.0212(13) 0.0191(13) 0.0251(13) -0.0007(10) -0.0010(11) -0.0054(10)
C68 0.0296(15) 0.0358(15) 0.0252(14) -0.0062(11) -0.0042(12) -0.0098(12)
C69 0.0290(15) 0.0393(16) 0.0284(14) -0.0004(12) -0.0092(12) -0.0087(12)

loop_
_geom_bond_atom_site_label_1
_geom_bond_atom_site_label_2
_geom_bond_distance
_geom_bond_site_symmetry_2
_geom_bond_publ_flag
Co O 1.8095(14) . y
Co P2 2.1436(7) . y
Co P3 2.1936(7) . y
Co P1 2.2645(7) . y
O Si 1.6181(15) . y
P1 C7 1.801(2) . ?
P1 C16 1.833(2) . ?
P1 C10 1.838(2) . ?
P2 C8 1.804(2) . ?
P2 C28 1.823(2) . ?
P2 C22 1.830(2) . ?
P3 C9 1.800(2) . ?
P3 C40 1.828(2) . ?
P3 C34 1.832(2) . ?
Si C54 1.866(2) . ?
Si C46 1.871(2) . ?
Si C62 1.879(2) . ?
B C1 1.635(3) . ?
B C7 1.663(3) . ?
B C8 1.673(3) . ?
B C9 1.675(3) . ?
N1 C49 1.389(3) . ?
N1 C53 1.421(3) . ?
N1 C52 1.435(3) . ?
N2 C57 1.384(3) . ?
N2 C60 1.448(3) . ?
N2 C61 1.451(3) . ?
N3 C65 1.408(3) . ?
N3 C68 1.452(3) . ?
N3 C69 1.464(3) . ?
C4 C3 1.366(3) . ?
C4 C5 1.367(3) . ?
C4 H4 0.9500 . ?
C5 C6 1.390(3) . ?
C5 H5 0.9500 . ?
C6 C1 1.392(3) . ?
C6 H6 0.9500 . ?
C1 C2 1.390(3) . ?
C2 C3 1.387(3) . ?
C2 H2 0.9500 . ?
C3 H3 0.9500 . ?
C7 H7A 0.9900 . ?
C7 H7B 0.9900 . ?
C8 H8A 0.9900 . ?
C8 H8B 0.9900 . ?
C9 H9A 0.9900 . ?
C9 H9B 0.9900 . ?
C10 C11 1.386(3) . ?
C10 C15 1.390(3) . ?
C11 C12 1.380(3) . ?
C11 H11 0.9500 . ?
C12 C13 1.380(3) . ?
C12 H12 0.9500 . ?
C13 C14 1.384(3) . ?
C13 H13 0.9500 . ?
C14 C15 1.390(3) . ?
C14 H14 0.9500 . ?
C15 H15 0.9500 . ?
C16 C21 1.383(3) . ?
C16 C17 1.388(3) . ?
C17 C18 1.382(3) . ?
C17 H17 0.9500 . ?
C18 C19 1.385(3) . ?
C18 H18 0.9500 . ?
C19 C20 1.363(3) . ?
C19 H19 0.9500 . ?
C20 C21 1.389(3) . ?
C20 H20 0.9500 . ?
C21 H21 0.9500 . ?
C22 C27 1.385(3) . ?
C22 C23 1.395(3) . ?
C23 C24 1.388(3) . ?
C23 H23 0.9500 . ?
C24 C25 1.379(3) . ?
C24 H24 0.9500 . ?
C25 C26 1.373(3) . ?
C25 H25 0.9500 . ?
C26 C27 1.394(3) . ?
C26 H26 0.9500 . ?
C27 H27 0.9500 . ?
C28 C33 1.390(3) . ?
C28 C29 1.395(3) . ?
C29 C30 1.384(3) . ?
C29 H29 0.9500 . ?
C30 C31 1.379(3) . ?
C30 H30 0.9500 . ?
C31 C32 1.371(3) . ?
C31 H31 0.9500 . ?
C32 C33 1.385(3) . ?
C32 H32 0.9500 . ?
C33 H33 0.9500 . ?
C34 C39 1.392(3) . ?
C34 C35 1.395(3) . ?
C35 C36 1.375(3) . ?
C35 H35 0.9500 . ?
C36 C37 1.383(3) . ?
C36 H36 0.9500 . ?
C37 C38 1.374(3) . ?
C37 H37 0.9500 . ?
C38 C39 1.389(3) . ?
C38 H38 0.9500 . ?
C39 H39 0.9500 . ?
C40 C41 1.377(3) . ?
C40 C45 1.379(3) . ?
C41 C42 1.382(3) . ?
C41 H41 0.9500 . ?
C42 C43 1.376(3) . ?
C42 H42 0.9500 . ?
C43 C44 1.366(3) . ?
C43 H43 0.9500 . ?
C44 C45 1.388(3) . ?
C44 H44 0.9500 . ?
C45 H45 0.9500 . ?
C46 C51 1.390(3) . ?
C46 C47 1.398(3) . ?
C47 C48 1.374(3) . ?
C47 H47 0.9500 . ?
C48 C49 1.390(3) . ?
C48 H48 0.9500 . ?
C49 C50 1.399(3) . ?
C50 C51 1.388(3) . ?
C50 H50 0.9500 . ?
C51 H51 0.9500 . ?
C52 H52A 0.9800 . ?
C52 H52B 0.9800 . ?
C52 H52C 0.9800 . ?
C53 H53A 0.9800 . ?
C53 H53B 0.9800 . ?
C53 H53C 0.9800 . ?
C54 C55 1.395(3) . ?
C54 C59 1.403(3) . ?
C55 C56 1.386(3) . ?
C55 H55 0.9500 . ?
C56 C57 1.402(3) . ?
C56 H56 0.9500 . ?
C57 C58 1.398(3) . ?
C58 C59 1.381(3) . ?
C58 H58 0.9500 . ?
C59 H59 0.9500 . ?
C60 H60A 0.9800 . ?
C60 H60B 0.9800 . ?
C60 H60C 0.9800 . ?
C61 H61A 0.9800 . ?
C61 H61B 0.9800 . ?
C61 H61C 0.9800 . ?
C62 C67 1.393(3) . ?
C62 C63 1.396(3) . ?
C63 C64 1.380(3) . ?
C63 H63 0.9500 . ?
C64 C65 1.399(3) . ?
C64 H64 0.9500 . ?
C65 C66 1.399(3) . ?
C66 C67 1.382(3) . ?
C66 H66 0.9500 . ?
C67 H67 0.9500 . ?
C68 H68A 0.9800 . ?
C68 H68B 0.9800 . ?
C68 H68C 0.9800 . ?
C69 H69A 0.9800 . ?
C69 H69B 0.9800 . ?
C69 H69C 0.9800 . ?
